data_4314420
loop_
_publ_author_name
'Chong-Qing Wan'
'Liang Zhao'
'Thomas C. W. Mak'

_publ_section_title
;
 Dipyrazinyl Sulfoxide Complexes of Silver(I), Zinc(II), and Cadmium(II):
 Ligation Modes and Anion Tuning
;
_journal_name_full 'Inorganic Chemistry'
_journal_page_first 97
_journal_page_last 107
_journal_paper_doi 10.1021/ic901521j
_journal_volume 49
_journal_year 2010
_chemical_formula_sum 'C16 H14 Cd Cl2 F0 N8 O12 S2'
_chemical_formula_weight 757.77
_chemical_name_systematic
; 
 ? 
;
_space_group_IT_number 14
_symmetry_cell_setting monoclinic
_symmetry_space_group_name_Hall '-P 2ybc'
_symmetry_space_group_name_H-M 'P 1 21/c 1'
_atom_sites_solution_hydrogens geom
_atom_sites_solution_primary direct
_atom_sites_solution_secondary difmap
_audit_creation_method SHELXL-97
_cell_angle_alpha 90.00
_cell_angle_beta 106.453(5)
_cell_angle_gamma 90.00
_cell_formula_units_Z 4
_cell_length_a 8.227(2)
_cell_length_b 31.605(9)
_cell_length_c 10.388(3)
_cell_measurement_temperature 293(2)
_cell_volume 2590.4(12)
_computing_cell_refinement 'BRUKER SMART'
_computing_data_collection 'BRUKER SMART'
_computing_data_reduction 'BRUKER SAINT'
_computing_molecular_graphics 'BRUKER SHELXTL'
_computing_publication_material 'BRUKER SHELXTL'
_computing_structure_refinement 'SHELXL-97 (Sheldrick, 1997)'
_computing_structure_solution 'SHELXS-97 (Sheldrick, 1990)'
_diffrn_ambient_temperature 293(2)
_diffrn_measured_fraction_theta_full 0.988
_diffrn_measured_fraction_theta_max 0.988
_diffrn_radiation_monochromator graphite
_diffrn_radiation_source 'fine-focus sealed tube'
_diffrn_radiation_type MoK\a
_diffrn_radiation_wavelength 0.71073
_diffrn_reflns_av_R_equivalents 0.0420
_diffrn_reflns_av_sigmaI/netI 0.0466
_diffrn_reflns_limit_h_max 5
_diffrn_reflns_limit_h_min -10
_diffrn_reflns_limit_k_max 42
_diffrn_reflns_limit_k_min -40
_diffrn_reflns_limit_l_max 13
_diffrn_reflns_limit_l_min -13
_diffrn_reflns_number 18068
_diffrn_reflns_theta_full 28.44
_diffrn_reflns_theta_max 28.44
_diffrn_reflns_theta_min 2.14
_exptl_absorpt_coefficient_mu 1.288
_exptl_absorpt_correction_T_max 1.000000
_exptl_absorpt_correction_T_min 0.875026
_exptl_absorpt_correction_type multi-scan
_exptl_absorpt_process_details sadabs
_exptl_crystal_colour colorless
_exptl_crystal_density_diffrn 1.943
_exptl_crystal_density_method 'not measured'
_exptl_crystal_description block
_exptl_crystal_F_000 1504
_exptl_crystal_size_max 0.36
_exptl_crystal_size_mid 0.21
_exptl_crystal_size_min 0.10
_refine_diff_density_max 0.905
_refine_diff_density_min -0.815
_refine_diff_density_rms 0.101
_refine_ls_extinction_method none
_refine_ls_goodness_of_fit_ref 0.997
_refine_ls_hydrogen_treatment constr
_refine_ls_matrix_type full
_refine_ls_number_parameters 406
_refine_ls_number_reflns 6430
_refine_ls_number_restraints 16
_refine_ls_restrained_S_all 1.003
_refine_ls_R_factor_all 0.0793
_refine_ls_R_factor_gt 0.0477
_refine_ls_shift/su_max 0.005
_refine_ls_shift/su_mean 0.000
_refine_ls_structure_factor_coef Fsqd
_refine_ls_weighting_details 'calc w=1/[\s^2^(Fo^2^)+(0.0814P)^2^+1.4586P] where P=(Fo^2^+2Fc^2^)/3'
_refine_ls_weighting_scheme calc
_refine_ls_wR_factor_gt 0.1246
_refine_ls_wR_factor_ref 0.1461
_reflns_number_gt 4277
_reflns_number_total 6430
_reflns_threshold_expression >2sigma(I)
_cod_data_source_file ic901521j_si_002_8.cif
_cod_data_source_block complex7
_cod_depositor_comments
;
The following automatic conversions were performed:

'_symmetry_cell_setting' value 'Monoclinic' changed to 'monoclinic'
according to the built-in table from CIF Core dictionary named
'cif_core.dic' version 2.4.1 from 2010-06-29.

Automatic conversion script
Id: cif_fix_values 1646 2011-03-28 12:23:43Z adriana 
;
_cod_original_cell_volume 2590.4(13)
_cod_database_code 4314420

loop_
_symmetry_equiv_pos_as_xyz
'x, y, z'
'-x, y+1/2, -z+1/2'
'-x, -y, -z'
'x, -y-1/2, z-1/2'

loop_
_atom_site_label
_atom_site_type_symbol
_atom_site_fract_x
_atom_site_fract_y
_atom_site_fract_z
_atom_site_U_iso_or_equiv
_atom_site_adp_type
_atom_site_occupancy
_atom_site_symmetry_multiplicity
_atom_site_calc_flag
_atom_site_refinement_flags
_atom_site_disorder_assembly
_atom_site_disorder_group
Cd1 Cd 0.83764(4) 0.647734(10) 0.36543(3) 0.04459(13) Uani 1 1 d . . .
S1 S 0.84439(15) 0.57656(3) 0.13479(12) 0.0467(3) Uani 1 1 d . . .
O1 O 0.9500(4) 0.61151(10) 0.2131(4) 0.0546(8) Uani 1 1 d . . .
O2 O 0.6037(5) 0.67710(13) 0.4064(3) 0.0657(10) Uani 1 1 d . . .
N2 N 0.8059(5) 0.56218(12) 0.3758(4) 0.0522(10) Uani 1 1 d . . .
N1 N 0.7747(8) 0.47445(14) 0.3422(5) 0.0780(15) Uani 1 1 d . . .
N4 N 0.6022(5) 0.62654(12) 0.1712(4) 0.0465(9) Uani 1 1 d . . .
C7 C 0.3244(8) 0.6290(2) 0.0265(7) 0.086(2) Uani 1 1 d . . .
H7A H 0.2161 0.6405 0.0082 0.103 Uiso 1 1 calc R . .
N5 N 0.8523(5) 0.63588(11) 0.6054(4) 0.0454(9) Uani 1 1 d . . .
N6 N 0.8384(6) 0.62131(15) 0.8675(4) 0.0615(11) Uani 1 1 d . . .
N7 N 0.8576(6) 0.73459(14) 0.5178(4) 0.0581(11) Uani 1 1 d . . .
N8 N 0.8481(5) 0.79515(11) 0.7123(4) 0.0473(9) Uani 1 1 d . . .
S2 S 0.59570(15) 0.69054(4) 0.54306(11) 0.0508(3) Uani 1 1 d . . .
C1 C 0.7930(7) 0.49950(14) 0.2442(5) 0.0566(13) Uani 1 1 d . . .
H1A H 0.7945 0.4879 0.1623 0.068 Uiso 1 1 calc R . .
C2 C 0.8095(5) 0.54245(13) 0.2638(4) 0.0427(9) Uani 1 1 d . . .
C3 C 0.7802(8) 0.53699(18) 0.4698(5) 0.0688(16) Uani 1 1 d . . .
H3A H 0.7710 0.5489 0.5493 0.083 Uiso 1 1 calc R . .
C4 C 0.7665(10) 0.49361(19) 0.4543(6) 0.086(2) Uani 1 1 d . . .
H4A H 0.7510 0.4773 0.5243 0.103 Uiso 1 1 calc R . .
C5 C 0.6310(6) 0.59768(13) 0.0885(4) 0.0430(9) Uani 1 1 d . . .
C8 C 0.4464(7) 0.64242(17) 0.1399(6) 0.0665(16) Uani 1 1 d . . .
H8A H 0.4193 0.6628 0.1950 0.080 Uiso 1 1 calc R . .
N3 N 0.3546(6) 0.60055(16) -0.0572(5) 0.0763(15) Uani 1 1 d . . .
C6 C 0.5104(7) 0.58448(15) -0.0245(5) 0.0583(13) Uani 1 1 d . . .
H6A H 0.5378 0.5640 -0.0791 0.070 Uiso 1 1 calc R . .
C9 C 0.9608(6) 0.60997(14) 0.6892(5) 0.0515(11) Uani 1 1 d . . .
H9A H 1.0453 0.5966 0.6608 0.062 Uiso 1 1 calc R . .
C10 C 0.9493(7) 0.60279(16) 0.8162(5) 0.0569(13) Uani 1 1 d . . .
H10A H 1.0245 0.5836 0.8697 0.068 Uiso 1 1 calc R . .
C11 C 0.7339(7) 0.64797(16) 0.7845(5) 0.0596(13) Uani 1 1 d . . .
H11A H 0.6536 0.6625 0.8148 0.072 Uiso 1 1 calc R . .
C12 C 0.7407(6) 0.65477(13) 0.6555(5) 0.0427(10) Uani 1 1 d . . .
C13 C 0.7425(6) 0.73401(14) 0.5861(4) 0.0446(10) Uani 1 1 d . . .
C14 C 0.7344(6) 0.76374(14) 0.6820(4) 0.0434(10) Uani 1 1 d . . .
H14A H 0.6500 0.7619 0.7253 0.052 Uiso 1 1 calc R . .
C15 C 0.9643(7) 0.79637(16) 0.6454(6) 0.0603(13) Uani 1 1 d . . .
H15A H 1.0454 0.8177 0.6642 0.072 Uiso 1 1 calc R . .
C16 C 0.9667(8) 0.76624(19) 0.5474(6) 0.0686(16) Uani 1 1 d . . .
H16A H 1.0482 0.7686 0.5014 0.082 Uiso 1 1 calc R . .
H1WB H 1.1657 0.6762 0.5268 0.103 Uiso 1 1 d R . .
H1WA H 1.1821 0.6349 0.4553 0.103 Uiso 1 1 d R . .
Cl1 Cl 0.31810(17) 0.72291(5) -0.19547(15) 0.0704(4) Uani 1 1 d D . .
O3 O 0.2720(17) 0.7540(4) -0.1206(13) 0.168(6) Uani 0.60 1 d PD . .
O3' O 0.1701(15) 0.7109(7) -0.1648(13) 0.112(7) Uani 0.40 1 d P . .
O4 O 0.191(2) 0.6953(5) -0.2392(18) 0.215(11) Uani 0.60 1 d PD . .
O4' O 0.3237(17) 0.6958(8) -0.2978(14) 0.133(8) Uani 0.40 1 d P . .
O5 O 0.3373(10) 0.7532(4) -0.2918(11) 0.204(5) Uani 1 1 d D . .
O6 O 0.4709(7) 0.7103(2) -0.1052(8) 0.154(3) Uani 1 1 d D . .
Cl2 Cl 0.2995(2) 0.51159(6) 0.19816(19) 0.0865(5) Uani 1 1 d D . .
O7 O 0.1438(9) 0.5116(3) 0.2199(9) 0.122(3) Uani 0.70 1 d PD . .
O7' O 0.142(2) 0.5347(10) 0.093(3) 0.174(12) Uani 0.30 1 d P . .
O8 O 0.3511(12) 0.4720(2) 0.2671(7) 0.171(3) Uani 1 1 d D . .
O9 O 0.3448(12) 0.5068(2) 0.0817(6) 0.154(3) Uani 1 1 d D . .
O10 O 0.4001(9) 0.54337(19) 0.2747(6) 0.134(2) Uani 1 1 d D . .
O1W O 1.1193(5) 0.65844(14) 0.4605(4) 0.0766(12) Uani 1 1 d . . .
O2W O 1.3936(9) 0.60009(18) -0.4923(8) 0.111(2) Uani 0.80 1 d P . .
O2W' O 1.386(5) 0.6105(11) -0.358(3) 0.151(16) Uani 0.20 1 d P . .

loop_
_atom_site_aniso_label
_atom_site_aniso_U_11
_atom_site_aniso_U_22
_atom_site_aniso_U_33
_atom_site_aniso_U_23
_atom_site_aniso_U_13
_atom_site_aniso_U_12
Cd1 0.03891(19) 0.0550(2) 0.04030(19) -0.00027(13) 0.01188(13) -0.00175(14)
S1 0.0462(6) 0.0467(6) 0.0513(6) -0.0043(5) 0.0205(5) 0.0047(5)
O1 0.0461(18) 0.0525(18) 0.069(2) -0.0089(15) 0.0221(16) -0.0025(15)
O2 0.058(2) 0.093(3) 0.0380(17) -0.0214(17) 0.0011(15) 0.022(2)
N2 0.058(2) 0.049(2) 0.048(2) -0.0096(17) 0.0138(19) -0.0007(18)
N1 0.104(4) 0.048(2) 0.069(3) 0.004(2) 0.004(3) -0.003(3)
N4 0.046(2) 0.047(2) 0.043(2) -0.0065(16) 0.0061(17) 0.0072(17)
C7 0.061(4) 0.093(4) 0.083(4) -0.038(4) -0.014(3) 0.029(3)
N5 0.040(2) 0.0425(18) 0.054(2) -0.0105(16) 0.0137(17) 0.0009(16)
N6 0.062(3) 0.067(3) 0.051(2) 0.000(2) 0.009(2) 0.008(2)
N7 0.071(3) 0.069(3) 0.045(2) 0.0012(19) 0.034(2) 0.016(2)
N8 0.056(2) 0.0441(19) 0.051(2) 0.0054(16) 0.0298(19) 0.0091(18)
S2 0.0422(6) 0.0656(7) 0.0416(6) -0.0113(5) 0.0068(5) 0.0155(5)
C1 0.067(3) 0.043(2) 0.054(3) -0.007(2) 0.008(2) 0.009(2)
C2 0.039(2) 0.042(2) 0.042(2) -0.0020(17) 0.0041(18) 0.0064(18)
C3 0.096(4) 0.069(3) 0.040(3) -0.009(2) 0.017(3) -0.018(3)
C4 0.129(6) 0.067(4) 0.052(3) 0.003(3) 0.011(4) -0.027(4)
C5 0.046(2) 0.041(2) 0.041(2) 0.0011(18) 0.0112(18) 0.0035(18)
C8 0.050(3) 0.078(4) 0.058(3) -0.022(3) -0.006(2) 0.022(3)
N3 0.067(3) 0.078(3) 0.065(3) -0.028(2) -0.012(2) 0.013(3)
C6 0.063(3) 0.049(3) 0.058(3) -0.014(2) 0.010(2) 0.007(2)
C9 0.041(2) 0.048(2) 0.066(3) -0.004(2) 0.015(2) 0.002(2)
C10 0.051(3) 0.052(3) 0.057(3) 0.001(2) 0.000(2) -0.003(2)
C11 0.061(3) 0.070(3) 0.050(3) -0.006(2) 0.019(2) 0.013(3)
C12 0.037(2) 0.042(2) 0.046(2) -0.0118(17) 0.0068(18) 0.0011(17)
C13 0.051(3) 0.054(2) 0.031(2) 0.0044(17) 0.0161(19) 0.017(2)
C14 0.049(3) 0.051(2) 0.036(2) 0.0065(18) 0.0216(19) 0.012(2)
C15 0.064(3) 0.054(3) 0.078(4) 0.007(2) 0.043(3) 0.001(2)
C16 0.076(4) 0.083(4) 0.068(3) 0.010(3) 0.056(3) 0.015(3)
Cl1 0.0505(7) 0.0992(11) 0.0620(8) -0.0222(8) 0.0167(6) -0.0042(7)
O3 0.149(10) 0.181(11) 0.182(12) -0.124(10) 0.060(9) 0.000(9)
O3' 0.043(6) 0.24(2) 0.061(8) 0.003(9) 0.036(6) 0.019(9)
O4 0.24(2) 0.131(10) 0.178(16) 0.047(11) -0.100(14) -0.119(13)
O4' 0.066(8) 0.26(2) 0.070(8) -0.081(11) 0.017(6) 0.010(11)
O5 0.113(6) 0.261(11) 0.247(11) 0.116(9) 0.066(6) -0.013(7)
O6 0.083(4) 0.177(6) 0.160(6) -0.045(5) -0.031(4) 0.023(4)
Cl2 0.0785(10) 0.1018(12) 0.0950(12) -0.0475(10) 0.0505(9) -0.0300(9)
O7 0.063(4) 0.184(9) 0.121(7) 0.010(6) 0.028(5) 0.012(5)
O7' 0.069(12) 0.28(3) 0.141(19) 0.02(2) -0.021(12) 0.092(16)
O8 0.269(11) 0.127(5) 0.152(7) -0.023(5) 0.118(7) -0.059(6)
O9 0.267(9) 0.120(4) 0.103(4) -0.002(4) 0.098(5) 0.017(5)
O10 0.153(6) 0.117(4) 0.132(5) -0.051(4) 0.041(4) -0.059(4)
O1W 0.047(2) 0.097(3) 0.083(3) -0.030(2) 0.014(2) -0.012(2)
O2W 0.110(5) 0.072(3) 0.140(6) -0.014(4) 0.018(4) -0.010(4)
O2W' 0.21(4) 0.17(3) 0.076(17) -0.023(18) 0.06(2) -0.14(3)

loop_
_atom_type_symbol
_atom_type_description
_atom_type_scat_dispersion_real
_atom_type_scat_dispersion_imag
_atom_type_scat_source
C C 0.0033 0.0016 'International Tables Vol C Tables 4.2.6.8 and 6.1.1.4'
H H 0.0000 0.0000 'International Tables Vol C Tables 4.2.6.8 and 6.1.1.4'
N N 0.0061 0.0033 'International Tables Vol C Tables 4.2.6.8 and 6.1.1.4'
O O 0.0106 0.0060 'International Tables Vol C Tables 4.2.6.8 and 6.1.1.4'
F F 0.0171 0.0103 'International Tables Vol C Tables 4.2.6.8 and 6.1.1.4'
S S 0.1246 0.1234 'International Tables Vol C Tables 4.2.6.8 and 6.1.1.4'
Cl Cl 0.1484 0.1585 'International Tables Vol C Tables 4.2.6.8 and 6.1.1.4'
Cd Cd -0.8075 1.2024 'International Tables Vol C Tables 4.2.6.8 and 6.1.1.4'

loop_
_geom_angle_atom_site_label_1
_geom_angle_atom_site_label_2
_geom_angle_atom_site_label_3
_geom_angle
_geom_angle_site_symmetry_1
_geom_angle_site_symmetry_3
_geom_angle_publ_flag
O1W Cd1 O2 131.94(14) . . ?
O1W Cd1 O1 79.48(14) . . ?
O2 Cd1 O1 147.01(12) . . ?
O1W Cd1 N8 87.29(16) . 4_575 ?
O2 Cd1 N8 90.45(14) . 4_575 ?
O1 Cd1 N8 80.03(12) . 4_575 ?
O1W Cd1 N4 149.98(15) . . ?
O2 Cd1 N4 75.75(12) . . ?
O1 Cd1 N4 71.54(12) . . ?
N8 Cd1 N4 80.27(13) 4_575 . ?
O1W Cd1 N5 80.39(15) . . ?
O2 Cd1 N5 71.28(12) . . ?
O1 Cd1 N5 133.28(12) . . ?
N8 Cd1 N5 140.22(12) 4_575 . ?
N4 Cd1 N5 125.68(13) . . ?
O1 S1 C2 103.1(2) . . ?
O1 S1 C5 104.0(2) . . ?
C2 S1 C5 94.1(2) . . ?
S1 O1 Cd1 116.63(18) . . ?
S2 O2 Cd1 123.80(19) . . ?
C3 N2 C2 114.4(4) . . ?
C1 N1 C4 116.3(5) . . ?
C5 N4 C8 116.1(4) . . ?
C5 N4 Cd1 118.5(3) . . ?
C8 N4 Cd1 125.4(3) . . ?
N3 C7 C8 122.8(5) . . ?
N3 C7 H7A 118.6 . . ?
C8 C7 H7A 118.6 . . ?
C12 N5 C9 115.5(4) . . ?
C12 N5 Cd1 119.0(3) . . ?
C9 N5 Cd1 125.4(3) . . ?
C10 N6 C11 114.4(5) . . ?
C16 N7 C13 115.1(4) . . ?
C15 N8 C14 117.1(4) . . ?
C15 N8 Cd1 119.0(3) . 4_576 ?
C14 N8 Cd1 123.7(3) . 4_576 ?
O2 S2 C13 104.2(2) . . ?
O2 S2 C12 103.7(2) . . ?
C13 S2 C12 92.48(19) . . ?
N1 C1 C2 120.2(5) . . ?
N1 C1 H1A 119.9 . . ?
C2 C1 H1A 119.9 . . ?
N2 C2 C1 124.6(5) . . ?
N2 C2 S1 114.7(3) . . ?
C1 C2 S1 120.7(4) . . ?
N2 C3 C4 122.4(5) . . ?
N2 C3 H3A 118.8 . . ?
C4 C3 H3A 118.8 . . ?
N1 C4 C3 122.1(6) . . ?
N1 C4 H4A 119.0 . . ?
C3 C4 H4A 119.0 . . ?
N4 C5 C6 123.3(4) . . ?
N4 C5 S1 114.9(3) . . ?
C6 C5 S1 121.9(4) . . ?
N4 C8 C7 120.8(5) . . ?
N4 C8 H8A 119.6 . . ?
C7 C8 H8A 119.6 . . ?
C7 N3 C6 116.0(5) . . ?
N3 C6 C5 121.0(4) . . ?
N3 C6 H6A 119.5 . . ?
C5 C6 H6A 119.5 . . ?
N5 C9 C10 121.0(5) . . ?
N5 C9 H9A 119.5 . . ?
C10 C9 H9A 119.5 . . ?
N6 C10 C9 124.2(5) . . ?
N6 C10 H10A 117.9 . . ?
C9 C10 H10A 117.9 . . ?
N6 C11 C12 122.3(5) . . ?
N6 C11 H11A 118.9 . . ?
C12 C11 H11A 118.9 . . ?
N5 C12 C11 122.6(4) . . ?
N5 C12 S2 115.6(4) . . ?
C11 C12 S2 121.7(4) . . ?
N7 C13 C14 124.0(5) . . ?
N7 C13 S2 113.9(3) . . ?
C14 C13 S2 122.1(4) . . ?
N8 C14 C13 120.0(4) . . ?
N8 C14 H14A 120.0 . . ?
C13 C14 H14A 120.0 . . ?
N8 C15 C16 121.4(5) . . ?
N8 C15 H15A 119.3 . . ?
C16 C15 H15A 119.3 . . ?
N7 C16 C15 122.5(5) . . ?
N7 C16 H16A 118.8 . . ?
C15 C16 H16A 118.8 . . ?
O4 Cl1 O3 110.0(13) . . ?
O4 Cl1 O4' 61.7(11) . . ?
O3 Cl1 O4' 163.6(9) . . ?
O4 Cl1 O3' 41.5(11) . . ?
O3 Cl1 O3' 70.4(10) . . ?
O4' Cl1 O3' 103.2(10) . . ?
O4 Cl1 O6 120.7(8) . . ?
O3 Cl1 O6 99.5(7) . . ?
O4' Cl1 O6 96.9(7) . . ?
O3' Cl1 O6 116.5(7) . . ?
O4 Cl1 O5 115.5(8) . . ?
O3 Cl1 O5 91.2(8) . . ?
O4' Cl1 O5 80.9(10) . . ?
O3' Cl1 O5 128.3(8) . . ?
O6 Cl1 O5 113.9(5) . . ?
Cl1 O3 O3' 55.5(5) . . ?
O4 O3' Cl1 66.2(11) . . ?
O4 O3' O3 117.8(16) . . ?
Cl1 O3' O3 54.1(7) . . ?
O3' O4 Cl1 72.3(11) . . ?
O3' O4 O4' 132.7(15) . . ?
Cl1 O4 O4' 60.4(9) . . ?
Cl1 O4' O4 57.8(7) . . ?
O7 Cl2 O9 130.5(6) . . ?
O7 Cl2 O10 109.8(5) . . ?
O9 Cl2 O10 108.5(5) . . ?
O7 Cl2 O8 94.4(6) . . ?
O9 Cl2 O8 103.1(4) . . ?
O10 Cl2 O8 107.2(5) . . ?
O7 Cl2 O7' 60.0(11) . . ?
O9 Cl2 O7' 79.6(11) . . ?
O10 Cl2 O7' 106.9(12) . . ?
O8 Cl2 O7' 142.7(12) . . ?
Cl2 O7 O7' 68.3(8) . . ?
O7 O7' Cl2 51.7(8) . . ?
Cd1 O1W H1WB 126.4 . . ?
Cd1 O1W H1WA 112.1 . . ?
H1WB O1W H1WA 115.6 . . ?

loop_
_geom_bond_atom_site_label_1
_geom_bond_atom_site_label_2
_geom_bond_distance
_geom_bond_site_symmetry_2
_geom_bond_publ_flag
Cd1 O1W 2.272(4) . ?
Cd1 O2 2.283(4) . ?
Cd1 O1 2.345(3) . ?
Cd1 N8 2.423(4) 4_575 ?
Cd1 N4 2.461(4) . ?
Cd1 N5 2.489(4) . ?
S1 O1 1.496(3) . ?
S1 C2 1.805(5) . ?
S1 C5 1.812(5) . ?
O2 S2 1.501(3) . ?
N2 C3 1.323(7) . ?
N2 C2 1.328(6) . ?
N1 C1 1.331(7) . ?
N1 C4 1.331(8) . ?
N4 C5 1.320(6) . ?
N4 C8 1.328(6) . ?
C7 N3 1.324(7) . ?
C7 C8 1.380(7) . ?
C7 H7A 0.9300 . ?
N5 C12 1.320(6) . ?
N5 C9 1.336(6) . ?
N6 C10 1.317(7) . ?
N6 C11 1.332(7) . ?
N7 C16 1.321(7) . ?
N7 C13 1.335(6) . ?
N8 C15 1.332(6) . ?
N8 C14 1.339(6) . ?
N8 Cd1 2.423(4) 4_576 ?
S2 C13 1.800(5) . ?
S2 C12 1.810(5) . ?
C1 C2 1.374(6) . ?
C1 H1A 0.9300 . ?
C3 C4 1.381(8) . ?
C3 H3A 0.9300 . ?
C4 H4A 0.9300 . ?
C5 C6 1.369(7) . ?
C8 H8A 0.9300 . ?
N3 C6 1.330(7) . ?
C6 H6A 0.9300 . ?
C9 C10 1.369(8) . ?
C9 H9A 0.9300 . ?
C10 H10A 0.9300 . ?
C11 C12 1.373(7) . ?
C11 H11A 0.9300 . ?
C13 C14 1.385(6) . ?
C14 H14A 0.9300 . ?
C15 C16 1.398(8) . ?
C15 H15A 0.9300 . ?
C16 H16A 0.9300 . ?
Cl1 O4 1.340(10) . ?
Cl1 O3 1.371(8) . ?
Cl1 O4' 1.377(13) . ?
Cl1 O3' 1.395(12) . ?
Cl1 O6 1.397(6) . ?
Cl1 O5 1.426(7) . ?
O3 O3' 1.60(2) . ?
O3' O4 0.97(2) . ?
O4 O4' 1.39(2) . ?
Cl2 O7 1.362(7) . ?
Cl2 O9 1.371(6) . ?
Cl2 O10 1.398(5) . ?
Cl2 O8 1.444(7) . ?
Cl2 O7' 1.613(17) . ?
O7 O7' 1.50(3) . ?
O1W H1WB 0.8863 . ?
O1W H1WA 0.9150 . ?
O2W O2W' 1.45(3) . ?

loop_
_geom_torsion_atom_site_label_1
_geom_torsion_atom_site_label_2
_geom_torsion_atom_site_label_3
_geom_torsion_atom_site_label_4
_geom_torsion
_geom_torsion_site_symmetry_1
_geom_torsion_site_symmetry_2
_geom_torsion_site_symmetry_3
_geom_torsion_site_symmetry_4
_geom_torsion_publ_flag
C2 S1 O1 Cd1 -56.0(2) . . . . ?
C5 S1 O1 Cd1 41.7(3) . . . . ?
O1W Cd1 O1 S1 154.3(3) . . . . ?
O2 Cd1 O1 S1 -41.4(4) . . . . ?
N8 Cd1 O1 S1 -116.6(2) 4_575 . . . ?
N4 Cd1 O1 S1 -33.6(2) . . . . ?
N5 Cd1 O1 S1 88.4(3) . . . . ?
O1W Cd1 O2 S2 -34.0(4) . . . . ?
O1 Cd1 O2 S2 167.1(2) . . . . ?
N8 Cd1 O2 S2 -120.7(3) 4_575 . . . ?
N4 Cd1 O2 S2 159.4(3) . . . . ?
N5 Cd1 O2 S2 23.2(3) . . . . ?
O1W Cd1 N4 C5 31.2(5) . . . . ?
O2 Cd1 N4 C5 -169.0(4) . . . . ?
O1 Cd1 N4 C5 15.4(3) . . . . ?
N8 Cd1 N4 C5 98.1(3) 4_575 . . . ?
N5 Cd1 N4 C5 -115.1(3) . . . . ?
O1W Cd1 N4 C8 -147.3(5) . . . . ?
O2 Cd1 N4 C8 12.5(5) . . . . ?
O1 Cd1 N4 C8 -163.1(5) . . . . ?
N8 Cd1 N4 C8 -80.4(5) 4_575 . . . ?
N5 Cd1 N4 C8 66.4(5) . . . . ?
O1W Cd1 N5 C12 132.3(3) . . . . ?
O2 Cd1 N5 C12 -8.4(3) . . . . ?
O1 Cd1 N5 C12 -162.2(3) . . . . ?
N8 Cd1 N5 C12 58.4(4) 4_575 . . . ?
N4 Cd1 N5 C12 -64.1(3) . . . . ?
O1W Cd1 N5 C9 -51.0(4) . . . . ?
O2 Cd1 N5 C9 168.4(4) . . . . ?
O1 Cd1 N5 C9 14.6(4) . . . . ?
N8 Cd1 N5 C9 -124.8(3) 4_575 . . . ?
N4 Cd1 N5 C9 112.7(4) . . . . ?
Cd1 O2 S2 C13 66.5(3) . . . . ?
Cd1 O2 S2 C12 -29.7(3) . . . . ?
C4 N1 C1 C2 2.8(9) . . . . ?
C3 N2 C2 C1 -1.6(7) . . . . ?
C3 N2 C2 S1 180.0(4) . . . . ?
N1 C1 C2 N2 -1.3(8) . . . . ?
N1 C1 C2 S1 177.1(4) . . . . ?
O1 S1 C2 N2 30.2(4) . . . . ?
C5 S1 C2 N2 -75.2(4) . . . . ?
O1 S1 C2 C1 -148.3(4) . . . . ?
C5 S1 C2 C1 106.3(4) . . . . ?
C2 N2 C3 C4 2.9(9) . . . . ?
C1 N1 C4 C3 -1.5(11) . . . . ?
N2 C3 C4 N1 -1.5(12) . . . . ?
C8 N4 C5 C6 0.5(7) . . . . ?
Cd1 N4 C5 C6 -178.1(4) . . . . ?
C8 N4 C5 S1 -179.7(4) . . . . ?
Cd1 N4 C5 S1 1.6(4) . . . . ?
O1 S1 C5 N4 -27.2(4) . . . . ?
C2 S1 C5 N4 77.5(4) . . . . ?
O1 S1 C5 C6 152.6(4) . . . . ?
C2 S1 C5 C6 -102.8(4) . . . . ?
C5 N4 C8 C7 -0.2(9) . . . . ?
Cd1 N4 C8 C7 178.4(5) . . . . ?
N3 C7 C8 N4 -0.9(12) . . . . ?
C8 C7 N3 C6 1.5(11) . . . . ?
C7 N3 C6 C5 -1.1(9) . . . . ?
N4 C5 C6 N3 0.1(8) . . . . ?
S1 C5 C6 N3 -179.6(4) . . . . ?
C12 N5 C9 C10 2.6(6) . . . . ?
Cd1 N5 C9 C10 -174.2(3) . . . . ?
C11 N6 C10 C9 0.7(8) . . . . ?
N5 C9 C10 N6 -2.7(8) . . . . ?
C10 N6 C11 C12 1.0(8) . . . . ?
C9 N5 C12 C11 -1.0(6) . . . . ?
Cd1 N5 C12 C11 176.1(4) . . . . ?
C9 N5 C12 S2 179.1(3) . . . . ?
Cd1 N5 C12 S2 -3.9(4) . . . . ?
N6 C11 C12 N5 -0.9(8) . . . . ?
N6 C11 C12 S2 179.1(4) . . . . ?
O2 S2 C12 N5 19.5(4) . . . . ?
C13 S2 C12 N5 -85.7(3) . . . . ?
O2 S2 C12 C11 -160.4(4) . . . . ?
C13 S2 C12 C11 94.3(4) . . . . ?
C16 N7 C13 C14 -0.2(7) . . . . ?
C16 N7 C13 S2 179.9(4) . . . . ?
O2 S2 C13 N7 -21.3(4) . . . . ?
C12 S2 C13 N7 83.5(4) . . . . ?
O2 S2 C13 C14 158.9(4) . . . . ?
C12 S2 C13 C14 -96.4(4) . . . . ?
C15 N8 C14 C13 0.9(6) . . . . ?
Cd1 N8 C14 C13 175.3(3) 4_576 . . . ?
N7 C13 C14 N8 -1.0(7) . . . . ?
S2 C13 C14 N8 178.9(3) . . . . ?
C14 N8 C15 C16 0.2(8) . . . . ?
Cd1 N8 C15 C16 -174.4(4) 4_576 . . . ?
C13 N7 C16 C15 1.4(8) . . . . ?
N8 C15 C16 N7 -1.5(9) . . . . ?
O4 Cl1 O3 O3' 12.8(11) . . . . ?
O4' Cl1 O3 O3' 70(4) . . . . ?
O6 Cl1 O3 O3' -114.9(8) . . . . ?
O5 Cl1 O3 O3' 130.6(8) . . . . ?
O3 Cl1 O3' O4 161.7(17) . . . . ?
O4' Cl1 O3' O4 -2.5(18) . . . . ?
O6 Cl1 O3' O4 -107.2(13) . . . . ?
O5 Cl1 O3' O4 86.4(19) . . . . ?
O4 Cl1 O3' O3 -161.7(17) . . . . ?
O4' Cl1 O3' O3 -164.2(11) . . . . ?
O6 Cl1 O3' O3 91.1(9) . . . . ?
O5 Cl1 O3' O3 -75.4(11) . . . . ?
Cl1 O3 O3' O4 -18.9(17) . . . . ?
O3 O3' O4 Cl1 16.7(15) . . . . ?
Cl1 O3' O4 O4' 3(2) . . . . ?
O3 O3' O4 O4' 20(4) . . . . ?
O3 Cl1 O4 O3' -18.4(18) . . . . ?
O4' Cl1 O4 O3' 177(2) . . . . ?
O6 Cl1 O4 O3' 96.5(17) . . . . ?
O5 Cl1 O4 O3' -119.8(15) . . . . ?
O3 Cl1 O4 O4' 164.4(13) . . . . ?
O3' Cl1 O4 O4' -177(2) . . . . ?
O6 Cl1 O4 O4' -80.7(12) . . . . ?
O5 Cl1 O4 O4' 63.0(14) . . . . ?
O3 Cl1 O4' O4 -63(4) . . . . ?
O3' Cl1 O4' O4 1.9(13) . . . . ?
O6 Cl1 O4' O4 121.2(9) . . . . ?
O5 Cl1 O4' O4 -125.5(10) . . . . ?
O3' O4 O4' Cl1 -4(3) . . . . ?
O9 Cl2 O7 O7' -39.9(16) . . . . ?
O10 Cl2 O7 O7' 98.6(14) . . . . ?
O8 Cl2 O7 O7' -151.3(14) . . . . ?
O9 Cl2 O7' O7 150.3(11) . . . . ?
O10 Cl2 O7' O7 -103.4(10) . . . . ?
O8 Cl2 O7' O7 52(2) . . . . ?
